data_7708365
loop_
_publ_author_name
'Hill, Anthony'
'Frogley, Benjamin'
'Welsh, Steven S.'

_publ_section_title
;
 Symmetric and Non-symmetric Anthracen-diyl Bis(alkylidynes)
;
_journal_name_full 'Dalton Transactions'
_journal_paper_doi 10.1039/D1DT02537F
_journal_year 2021
_chemical_formula_moiety 'C52 H36 B2 Br2 N12 O4 Pt W2, C H Cl3'
_chemical_formula_sum 'C53 H37 B2 Br2 Cl3 N12 O4 Pt W2'
_chemical_formula_weight 1756.52
_space_group_crystal_system monoclinic
_space_group_IT_number 14
_space_group_name_Hall '-P 2ybc'
_space_group_name_H-M_alt 'P 1 21/c 1'
_atom_sites_solution_hydrogens mixed
_atom_sites_solution_primary dual
_audit_creation_date 2020-12-04
_audit_creation_method
;
Olex2 1.3
(compiled 2020.11.12 svn.r5f609507 for OlexSys, GUI svn.r6226)
;
_audit_update_record
;
2021-04-21 deposited with the CCDC.	2021-09-20 downloaded from the CCDC.
;
_cell_angle_alpha 90
_cell_angle_beta 101.286(2)
_cell_angle_gamma 90
_cell_formula_units_Z 4
_cell_length_a 11.1569(2)
_cell_length_b 21.6614(4)
_cell_length_c 23.2713(4)
_cell_measurement_reflns_used 13308
_cell_measurement_temperature 150.00(10)
_cell_measurement_theta_max 27.9590
_cell_measurement_theta_min 3.6410
_cell_volume 5515.31(17)
_computing_cell_refinement 'CrysAlisPro 1.171.40.82a (Rigaku OD, 2020)'
_computing_data_collection 'CrysAlisPro 1.171.40.82a (Rigaku OD, 2020)'
_computing_data_reduction 'CrysAlisPro 1.171.40.82a (Rigaku OD, 2020)'
_computing_molecular_graphics 'Olex2 1.3 (Dolomanov et al., 2009)'
_computing_publication_material 'Olex2 1.3 (Dolomanov et al., 2009)'
_computing_structure_refinement 'SHELXL 2018/3 (Sheldrick, 2015)'
_computing_structure_solution 'SHELXT 2018/2 (Sheldrick, 2018)'
_diffrn_ambient_environment N~2~
_diffrn_ambient_temperature 150.00(10)
_diffrn_detector 'CCD plate'
_diffrn_detector_area_resol_mean 16.2595
_diffrn_detector_type EosS2
_diffrn_measured_fraction_theta_full 0.997
_diffrn_measured_fraction_theta_max 0.843
_diffrn_measurement_details
;
List of Runs (angles in degrees, time in seconds):

  # Type    Start    End  Width  t~exp~   \w     \q     \k     \f   Frames
#--------------------------------------------------------------------------
  1  \w    -50.00  82.00   1.00  100.00    --   12.97   0.00 -60.00  132
  2  \w     -6.00  82.00   1.00  100.00    --   12.97  38.00-180.00   88
  3  \w     38.00  75.00   1.00  100.00    --   12.97-141.00  81.00   37
  4  \w    -42.00  13.00   1.00  100.00    --  -13.67 -77.00-120.00   55
;
_diffrn_measurement_device 'four-circle diffractometer'
_diffrn_measurement_device_type 'SuperNova, Dual, Cu at home/near, EosS2'
_diffrn_measurement_method '\w scans'
_diffrn_orient_matrix_type 'CrysAlisPro convention (1999,Acta A55,543-557)'
_diffrn_orient_matrix_UB_11 -0.0002376000
_diffrn_orient_matrix_UB_12 0.0306843000
_diffrn_orient_matrix_UB_13 -0.0106307000
_diffrn_orient_matrix_UB_21 0.0102862000
_diffrn_orient_matrix_UB_22 0.0112961000
_diffrn_orient_matrix_UB_23 0.0291724000
_diffrn_orient_matrix_UB_31 0.0640101000
_diffrn_orient_matrix_UB_32 -0.0017167000
_diffrn_orient_matrix_UB_33 0.0014389000
_diffrn_radiation_monochromator mirror
_diffrn_radiation_probe x-ray
_diffrn_radiation_type 'Mo K\a'
_diffrn_radiation_wavelength 0.71073
_diffrn_reflns_av_R_equivalents 0.0328
_diffrn_reflns_av_unetI/netI 0.0428
_diffrn_reflns_Laue_measured_fraction_full 0.997
_diffrn_reflns_Laue_measured_fraction_max 0.843
_diffrn_reflns_limit_h_max 13
_diffrn_reflns_limit_h_min -14
_diffrn_reflns_limit_k_max 25
_diffrn_reflns_limit_k_min -15
_diffrn_reflns_limit_l_max 30
_diffrn_reflns_limit_l_min -30
_diffrn_reflns_number 35441
_diffrn_reflns_point_group_measured_fraction_full 0.997
_diffrn_reflns_point_group_measured_fraction_max 0.843
_diffrn_reflns_theta_full 25.242
_diffrn_reflns_theta_max 28.288
_diffrn_reflns_theta_min 3.381
_diffrn_source 'micro-focus sealed X-ray tube'
_diffrn_source_type 'SuperNova (Mo) X-ray Source'
_exptl_absorpt_coefficient_mu 8.344
_exptl_absorpt_correction_T_max 1.00000
_exptl_absorpt_correction_T_min 0.72988
_exptl_absorpt_correction_type multi-scan
_exptl_absorpt_process_details
;
CrysAlisPro 1.171.40.82a (Rigaku Oxford Diffraction, 2020)
Empirical absorption correction using spherical harmonics,
implemented in SCALE3 ABSPACK scaling algorithm.
;
_exptl_crystal_colour red
_exptl_crystal_colour_primary red
_exptl_crystal_density_diffrn 2.115
_exptl_crystal_description prism
_exptl_crystal_F_000 3312
_exptl_crystal_size_max 0.249
_exptl_crystal_size_mid 0.086
_exptl_crystal_size_min 0.016
_refine_diff_density_max 2.188
_refine_diff_density_min -1.303
_refine_diff_density_rms 0.199
_refine_ls_extinction_method none
_refine_ls_goodness_of_fit_ref 1.098
_refine_ls_hydrogen_treatment mixed
_refine_ls_matrix_type full
_refine_ls_number_parameters 720
_refine_ls_number_reflns 11547
_refine_ls_number_restraints 0
_refine_ls_restrained_S_all 1.098
_refine_ls_R_factor_all 0.0586
_refine_ls_R_factor_gt 0.0375
_refine_ls_shift/su_max 0.001
_refine_ls_shift/su_mean 0.000
_refine_ls_structure_factor_coef Fsqd
_refine_ls_weighting_details 'w=1/[\s^2^(Fo^2^)+(0.0323P)^2^+43.9071P] where P=(Fo^2^+2Fc^2^)/3'
_refine_ls_weighting_scheme calc
_refine_ls_wR_factor_gt 0.0829
_refine_ls_wR_factor_ref 0.0950
_reflns_Friedel_coverage 0.000
_reflns_number_gt 9128
_reflns_number_total 11547
_reflns_threshold_expression 'I > 2\s(I)'
_cod_data_source_file d1dt02537f2.cif
_cod_data_source_block Compound_4a
_cod_database_code 7708365
_shelx_shelxl_version_number 2018/3
_chemical_oxdiff_formula 'C53 H38 B2 Br2 Cl2 N12 O4 Pt W2'
_chemical_oxdiff_usercomment d/m
_shelx_space_group_comment
;
The symmetry employed for this shelxl refinement is uniquely defined
by the following loop, which should always be used as a source of
symmetry information in preference to the above space-group names.
They are only intended as comments.
;
_reflns_odcompleteness_completeness 99.68
_reflns_odcompleteness_iscentric 1
_reflns_odcompleteness_theta 24.97
_olex2_refinement_description
;
1. Fixed Uiso
 At 1.2 times of:
  All C(H) groups
2.a Ternary CH refined with riding coordinates:
 C53(H53)
2.b Aromatic/amide H refined with riding coordinates:
 C16(H16), C42(H42), C47(H47), C32(H32), C24(H24), C50(H50), C21(H21),
 C48(H48), C23(H23), C49(H49), C25(H25), C41(H41), C44(H44), C22(H22), C20(H20),
  C39(H39), C26(H26), C6(H6), C40(H40), C46(H46), C52(H52), C19(H19), C15(H15),
 C51(H51), C18(H18), C13(H13), C35(H35), C33(H33), C8(H8), C14(H14), C7(H7),
 C45(H45), C34(H34), C9(H9)
;
_ins_header
;
TITL BF124B2_scale in P2(1)/c 
REM P2(1)/c (#14 in standard setting)
CELL 0.71073  11.156865  21.661405  23.271337  90.0000 101.2858  90.0000
ZERR    4.00   0.000197   0.000425   0.000434   0.0000   0.0018   0.0000
LATT  1
SYMM -x, y+1/2,-z+1/2 
SFAC C H B N O Cl Br W Pt
UNIT 212.00 152.00 8.00 48.00 16.00 8.00 8.00 8.00 4.00
TREF
HKLF 4
END
;
_olex2_submission_special_instructions 'No special instructions were received'
_oxdiff_exptl_absorpt_empirical_details
;
Empirical correction (ABSPACK) includes:
- Absorption correction using spherical harmonics
- Frame scaling
;
_oxdiff_exptl_absorpt_empirical_full_max 1.308
_oxdiff_exptl_absorpt_empirical_full_min 0.809

loop_
_space_group_symop_operation_xyz
'x, y, z'
'-x, y+1/2, -z+1/2'
'-x, -y, -z'
'x, -y-1/2, z-1/2'

loop_
_atom_site_label
_atom_site_type_symbol
_atom_site_fract_x
_atom_site_fract_y
_atom_site_fract_z
_atom_site_U_iso_or_equiv
_atom_site_adp_type
_atom_site_occupancy
_atom_site_site_symmetry_order
_atom_site_calc_flag
_atom_site_refinement_flags_posn
_atom_site_refinement_flags_adp
_atom_site_refinement_flags_occupancy
_atom_site_disorder_assembly
_atom_site_disorder_group
Pt1 Pt 0.79172(2) 0.32507(2) 0.32456(2) 0.01864(7) Uani 1 1 d . . . . .
W2 W 0.83515(3) 0.43965(2) 0.37254(2) 0.01905(8) Uani 1 1 d . . . . .
W1 W 0.80843(3) 0.20964(2) 0.27876(2) 0.02066(8) Uani 1 1 d . . . . .
Br2 Br 0.37919(9) 0.24066(5) 0.52077(4) 0.0459(2) Uani 1 1 d . . . . .
Br1 Br 0.21403(9) 0.37751(6) 0.10963(5) 0.0646(3) Uani 1 1 d . . . . .
C27 C 0.7310(6) 0.3730(3) 0.3872(3) 0.0217(15) Uani 1 1 d . . . . .
O1 O 1.0206(5) 0.2555(3) 0.3800(3) 0.0349(13) Uani 1 1 d . . . . .
O3 O 0.9695(5) 0.3969(3) 0.2724(2) 0.0322(13) Uani 1 1 d . . . . .
O2 O 0.9479(5) 0.2673(3) 0.1869(3) 0.0381(14) Uani 1 1 d . . . . .
C28 C 0.9123(7) 0.4071(4) 0.3088(3) 0.0243(16) Uani 1 1 d . . . . .
C1 C 0.6902(6) 0.2751(3) 0.2604(3) 0.0227(16) Uani 1 1 d . . . . .
N11 N 0.7124(5) 0.5015(3) 0.3122(3) 0.0234(13) Uani 1 1 d . . . . .
O4 O 1.0543(5) 0.3831(3) 0.4645(3) 0.0420(15) Uani 1 1 d . . . . .
C3 C 0.8989(7) 0.2467(4) 0.2211(3) 0.0260(17) Uani 1 1 d . . . . .
N9 N 0.7583(6) 0.4938(3) 0.4378(3) 0.0240(13) Uani 1 1 d . . . . .
N5 N 0.6873(6) 0.1541(3) 0.2117(3) 0.0256(14) Uani 1 1 d . . . . .
C2 C 0.9350(7) 0.2448(4) 0.3429(4) 0.0275(17) Uani 1 1 d . . . . .
N7 N 0.9557(5) 0.5234(3) 0.3789(3) 0.0258(14) Uani 1 1 d . . . . .
N3 N 0.7306(6) 0.1502(3) 0.3388(3) 0.0257(14) Uani 1 1 d . . . . .
N1 N 0.9228(6) 0.1242(3) 0.2759(3) 0.0278(14) Uani 1 1 d . . . . .
N12 N 0.7048(6) 0.5634(3) 0.3231(3) 0.0260(14) Uani 1 1 d . . . . .
C30 C 0.6487(6) 0.3411(3) 0.4182(3) 0.0209(15) Uani 1 1 d . . . . .
C29 C 0.9736(7) 0.4033(4) 0.4312(3) 0.0267(17) Uani 1 1 d . . . . .
N10 N 0.7391(6) 0.5560(3) 0.4321(3) 0.0258(14) Uani 1 1 d . . . . .
N8 N 0.9117(6) 0.5813(3) 0.3822(3) 0.0277(14) Uani 1 1 d . . . . .
N2 N 0.8727(6) 0.0656(3) 0.2750(3) 0.0292(15) Uani 1 1 d . . . . .
N4 N 0.7059(6) 0.0884(3) 0.3281(3) 0.0292(15) Uani 1 1 d . . . . .
C43 C 0.5211(7) 0.3501(3) 0.4016(3) 0.0232(16) Uani 1 1 d . . . . .
C31 C 0.6955(7) 0.3004(3) 0.4652(3) 0.0227(15) Uani 1 1 d . . . . .
C16 C 0.6973(7) 0.3685(4) 0.1699(3) 0.0283(17) Uani 1 1 d . . . . .
H16 H 0.770373 0.353781 0.191849 0.034 Uiso 1 1 calc R U . . .
C4 C 0.5795(6) 0.3021(3) 0.2256(3) 0.0223(15) Uani 1 1 d . . . . .
C42 C 0.4709(7) 0.3899(4) 0.3538(3) 0.0264(17) Uani 1 1 d . . . . .
H42 H 0.523290 0.411717 0.334709 0.032 Uiso 1 1 calc R U . . .
N6 N 0.6683(6) 0.0915(3) 0.2177(3) 0.0287(15) Uani 1 1 d . . . . .
C47 C 0.7167(7) 0.4766(4) 0.4857(3) 0.0325(19) Uani 1 1 d . . . . .
H47 H 0.718372 0.436486 0.500102 0.039 Uiso 1 1 calc R U . . .
C32 C 0.8216(7) 0.2878(4) 0.4816(3) 0.0283(17) Uani 1 1 d . . . . .
H32 H 0.875634 0.308702 0.462702 0.034 Uiso 1 1 calc R U . . .
C24 C 0.6269(7) 0.1701(4) 0.1582(3) 0.0295(17) Uani 1 1 d . . . . .
H24 H 0.623098 0.209684 0.142459 0.035 Uiso 1 1 calc R U . . .
C50 C 0.6476(7) 0.4921(4) 0.2582(3) 0.0279(17) Uani 1 1 d . . . . .
H50 H 0.634814 0.453845 0.239828 0.034 Uiso 1 1 calc R U . . .
C21 C 0.7029(7) 0.1611(4) 0.3911(4) 0.0320(18) Uani 1 1 d . . . . .
H21 H 0.710112 0.199398 0.409581 0.038 Uiso 1 1 calc R U . . .
C17 C 0.5842(7) 0.3448(4) 0.1811(3) 0.0259(17) Uani 1 1 d . . . . .
C48 C 0.6711(8) 0.5269(4) 0.5102(3) 0.0335(19) Uani 1 1 d . . . . .
H48 H 0.635661 0.527555 0.543207 0.040 Uiso 1 1 calc R U . . .
C36 C 0.6136(7) 0.2683(3) 0.4958(3) 0.0259(17) Uani 1 1 d . . . . .
C23 C 0.6665(8) 0.0633(4) 0.3737(3) 0.0349(19) Uani 1 1 d . . . . .
H23 H 0.645573 0.022083 0.376901 0.042 Uiso 1 1 calc R U . . .
C49 C 0.6889(7) 0.5760(4) 0.4758(3) 0.0305(18) Uani 1 1 d . . . . .
H49 H 0.668930 0.616801 0.482026 0.037 Uiso 1 1 calc R U . . .
C25 C 0.5703(7) 0.1174(4) 0.1295(4) 0.0338(19) Uani 1 1 d . . . . .
H25 H 0.523389 0.115211 0.091813 0.041 Uiso 1 1 calc R U . . .
C12 C 0.4728(7) 0.3686(4) 0.1458(3) 0.0307(18) Uani 1 1 d . . . . .
C41 C 0.3478(7) 0.3964(4) 0.3359(3) 0.0287(17) Uani 1 1 d . . . . .
H41 H 0.316976 0.421807 0.304185 0.034 Uiso 1 1 calc R U . . .
C44 C 1.0750(7) 0.5296(4) 0.3782(3) 0.0337(19) Uani 1 1 d . . . . .
H44 H 1.127934 0.496824 0.376074 0.040 Uiso 1 1 calc R U . . .
C22 C 0.6620(8) 0.1077(4) 0.4143(4) 0.037(2) Uani 1 1 d . . . . .
H22 H 0.636923 0.103414 0.449914 0.045 Uiso 1 1 calc R U . . .
C20 C 0.9614(8) 0.0240(4) 0.2751(4) 0.038(2) Uani 1 1 d . . . . .
H20 H 0.951482 -0.018590 0.274761 0.045 Uiso 1 1 calc R U . . .
C39 C 0.3101(7) 0.3282(4) 0.4113(4) 0.0310(18) Uani 1 1 d . . . . .
H39 H 0.254584 0.308403 0.430126 0.037 Uiso 1 1 calc R U . . .
C26 C 0.5984(7) 0.0707(4) 0.1680(4) 0.0335(19) Uani 1 1 d . . . . .
H26 H 0.572945 0.030000 0.161209 0.040 Uiso 1 1 calc R U . . .
C5 C 0.4650(7) 0.2844(4) 0.2385(3) 0.0278(17) Uani 1 1 d . . . . .
C6 C 0.4580(7) 0.2450(4) 0.2873(4) 0.0322(19) Uani 1 1 d . . . . .
H6 H 0.529312 0.228685 0.309520 0.039 Uiso 1 1 calc R U . . .
C40 C 0.2680(7) 0.3652(4) 0.3649(4) 0.039(2) Uani 1 1 d . . . . .
H40 H 0.184157 0.369920 0.352119 0.046 Uiso 1 1 calc R U . . .
C38 C 0.4385(7) 0.3188(4) 0.4320(3) 0.0255(16) Uani 1 1 d . . . . .
C46 C 1.0049(8) 0.6214(4) 0.3831(4) 0.038(2) Uani 1 1 d . . . . .
H46 H 0.997858 0.664151 0.384913 0.045 Uiso 1 1 calc R U . . .
C52 C 0.6399(8) 0.5908(4) 0.2758(4) 0.036(2) Uani 1 1 d . . . . .
H52 H 0.622913 0.632854 0.272205 0.043 Uiso 1 1 calc R U . . .
C19 C 1.0675(8) 0.0540(4) 0.2759(4) 0.038(2) Uani 1 1 d . . . . .
H19 H 1.143419 0.036192 0.275853 0.045 Uiso 1 1 calc R U . . .
C37 C 0.4881(7) 0.2808(4) 0.4783(3) 0.0272(17) Uani 1 1 d . . . . .
C15 C 0.7012(9) 0.4116(4) 0.1284(4) 0.038(2) Uani 1 1 d . . . . .
H15 H 0.776132 0.427515 0.123683 0.046 Uiso 1 1 calc R U . . .
C51 C 0.6024(7) 0.5474(4) 0.2336(4) 0.036(2) Uani 1 1 d . . . . .
H51 H 0.556313 0.553799 0.196253 0.043 Uiso 1 1 calc R U . . .
C18 C 1.0418(8) 0.1155(5) 0.2766(4) 0.038(2) Uani 1 1 d . . . . .
H18 H 1.098806 0.146989 0.277433 0.046 Uiso 1 1 calc R U . . .
C13 C 0.4835(9) 0.4115(4) 0.1001(4) 0.040(2) Uani 1 1 d . . . . .
H13 H 0.412609 0.424970 0.075290 0.048 Uiso 1 1 calc R U . . .
C35 C 0.6636(8) 0.2261(4) 0.5403(3) 0.0321(19) Uani 1 1 d . . . . .
H35 H 0.611775 0.205472 0.560641 0.039 Uiso 1 1 calc R U . . .
C33 C 0.8675(8) 0.2456(4) 0.5244(4) 0.0332(19) Uani 1 1 d . . . . .
H33 H 0.950942 0.237513 0.533778 0.040 Uiso 1 1 calc R U . . .
C11 C 0.3623(8) 0.3479(4) 0.1576(4) 0.037(2) Uani 1 1 d . . . . .
C8 C 0.2386(8) 0.2561(4) 0.2674(5) 0.044(2) Uani 1 1 d . . . . .
H8 H 0.163949 0.247475 0.277694 0.052 Uiso 1 1 calc R U . . .
C10 C 0.3536(7) 0.3085(4) 0.2038(4) 0.033(2) Uani 1 1 d . . . . .
C14 C 0.5913(9) 0.4329(4) 0.0916(4) 0.042(2) Uani 1 1 d . . . . .
H14 H 0.594461 0.461480 0.062112 0.050 Uiso 1 1 calc R U . . .
C7 C 0.3481(7) 0.2311(4) 0.3015(4) 0.038(2) Uani 1 1 d . . . . .
H7 H 0.344550 0.205562 0.333225 0.046 Uiso 1 1 calc R U . . .
C45 C 1.1090(8) 0.5911(4) 0.3811(4) 0.037(2) Uani 1 1 d . . . . .
H45 H 1.186094 0.607608 0.381504 0.045 Uiso 1 1 calc R U . . .
C34 C 0.7860(8) 0.2147(4) 0.5541(3) 0.0344(19) Uani 1 1 d . . . . .
H34 H 0.816251 0.186262 0.583271 0.041 Uiso 1 1 calc R U . . .
B1 B 0.7360(8) 0.0575(4) 0.2722(4) 0.029(2) Uani 1 1 d . . . . .
C9 C 0.2419(8) 0.2920(4) 0.2203(4) 0.044(2) Uani 1 1 d . . . . .
H9 H 0.168832 0.306342 0.197966 0.052 Uiso 1 1 calc R U . . .
B2 B 0.7772(9) 0.5920(4) 0.3809(4) 0.031(2) Uani 1 1 d . . . . .
Cl2 Cl 0.8410(5) -0.0027(2) 0.51966(18) 0.1185(16) Uani 1 1 d . . . . .
Cl3 Cl 0.7382(6) -0.1017(3) 0.5706(3) 0.159(2) Uani 1 1 d . . . . .
Cl1 Cl 0.9851(6) -0.1099(3) 0.5550(3) 0.157(2) Uani 1 1 d . . . . .
C53 C 0.8717(19) -0.0629(8) 0.5686(7) 0.117(6) Uani 1 1 d . . . . .
H53 H 0.900004 -0.044777 0.607462 0.141 Uiso 1 1 calc R U . . .
H2 H 0.759(6) 0.635(3) 0.383(3) 0.012(17) Uiso 1 1 d . . . . .
H1 H 0.715(7) 0.005(4) 0.269(4) 0.04(2) Uiso 1 1 d . . . . .

loop_
_atom_site_aniso_label
_atom_site_aniso_U_11
_atom_site_aniso_U_22
_atom_site_aniso_U_33
_atom_site_aniso_U_23
_atom_site_aniso_U_13
_atom_site_aniso_U_12
Pt1 0.02201(14) 0.01453(14) 0.02007(14) -0.00039(11) 0.00583(10) -0.00135(10)
W2 0.02353(15) 0.01459(15) 0.01947(14) -0.00007(11) 0.00534(11) -0.00305(11)
W1 0.02283(15) 0.01585(15) 0.02405(15) -0.00163(12) 0.00641(11) 0.00099(11)
Br2 0.0482(5) 0.0398(6) 0.0580(6) 0.0160(4) 0.0306(5) -0.0002(4)
Br1 0.0424(6) 0.0782(9) 0.0650(7) 0.0106(6) -0.0098(5) 0.0181(5)
C27 0.026(4) 0.017(4) 0.020(4) -0.004(3) -0.001(3) 0.003(3)
O1 0.029(3) 0.028(3) 0.044(4) -0.002(3) -0.002(3) 0.000(2)
O3 0.038(3) 0.026(3) 0.038(3) -0.001(2) 0.020(3) -0.009(2)
O2 0.034(3) 0.046(4) 0.037(3) 0.011(3) 0.015(3) 0.003(3)
C28 0.025(4) 0.022(4) 0.028(4) 0.001(3) 0.011(3) -0.008(3)
C1 0.023(4) 0.022(4) 0.025(4) -0.007(3) 0.009(3) -0.007(3)
N11 0.023(3) 0.021(3) 0.027(3) -0.001(3) 0.007(3) -0.002(2)
O4 0.033(3) 0.043(4) 0.044(4) 0.012(3) -0.006(3) -0.005(3)
C3 0.024(4) 0.025(4) 0.028(4) 0.001(3) 0.003(3) 0.008(3)
N9 0.036(4) 0.017(3) 0.019(3) -0.002(2) 0.006(3) -0.005(3)
N5 0.032(3) 0.019(3) 0.027(3) -0.004(3) 0.008(3) 0.000(3)
C2 0.024(4) 0.024(4) 0.037(5) -0.003(3) 0.012(4) 0.000(3)
N7 0.028(3) 0.023(4) 0.028(3) -0.001(3) 0.008(3) -0.005(3)
N3 0.031(3) 0.019(3) 0.028(3) -0.003(3) 0.007(3) -0.001(3)
N1 0.029(3) 0.024(4) 0.034(4) -0.002(3) 0.014(3) 0.008(3)
N12 0.032(3) 0.017(3) 0.031(3) 0.006(3) 0.012(3) 0.007(3)
C30 0.027(4) 0.018(4) 0.019(4) -0.004(3) 0.008(3) 0.001(3)
C29 0.032(4) 0.022(4) 0.027(4) 0.003(3) 0.008(3) -0.008(3)
N10 0.032(3) 0.019(3) 0.027(3) -0.002(3) 0.007(3) 0.001(3)
N8 0.044(4) 0.017(3) 0.025(3) -0.004(3) 0.011(3) -0.008(3)
N2 0.046(4) 0.013(3) 0.028(3) -0.001(3) 0.007(3) 0.008(3)
N4 0.038(4) 0.023(4) 0.028(3) -0.001(3) 0.008(3) -0.007(3)
C43 0.031(4) 0.017(4) 0.024(4) -0.003(3) 0.012(3) -0.001(3)
C31 0.030(4) 0.017(4) 0.023(4) -0.002(3) 0.007(3) -0.002(3)
C16 0.038(4) 0.020(4) 0.029(4) -0.004(3) 0.010(3) 0.008(3)
C4 0.026(4) 0.019(4) 0.023(4) -0.008(3) 0.007(3) 0.002(3)
C42 0.030(4) 0.022(4) 0.030(4) 0.001(3) 0.012(3) 0.000(3)
N6 0.031(3) 0.024(4) 0.033(4) -0.001(3) 0.010(3) -0.001(3)
C47 0.044(5) 0.030(5) 0.023(4) 0.003(3) 0.006(3) -0.009(4)
C32 0.034(4) 0.021(4) 0.031(4) 0.001(3) 0.009(3) -0.004(3)
C24 0.033(4) 0.026(4) 0.031(4) -0.003(3) 0.010(3) 0.001(3)
C50 0.029(4) 0.028(5) 0.028(4) -0.001(3) 0.011(3) -0.002(3)
C21 0.042(5) 0.026(5) 0.030(4) -0.004(3) 0.013(4) -0.005(4)
C17 0.031(4) 0.021(4) 0.025(4) -0.011(3) 0.003(3) 0.008(3)
C48 0.046(5) 0.038(5) 0.019(4) -0.014(4) 0.011(3) 0.000(4)
C36 0.042(5) 0.017(4) 0.021(4) 0.000(3) 0.011(3) -0.001(3)
C23 0.045(5) 0.030(5) 0.028(4) 0.005(4) 0.002(4) -0.009(4)
C49 0.035(4) 0.026(5) 0.031(4) -0.009(3) 0.009(3) 0.003(3)
C25 0.033(4) 0.039(5) 0.026(4) -0.003(4) -0.004(3) -0.005(4)
C12 0.042(5) 0.021(4) 0.027(4) -0.007(3) 0.003(3) 0.015(3)
C41 0.032(4) 0.023(4) 0.032(4) 0.000(3) 0.008(3) -0.002(3)
C44 0.029(4) 0.041(5) 0.030(4) 0.006(4) 0.004(3) -0.009(4)
C22 0.048(5) 0.038(5) 0.027(4) 0.002(4) 0.012(4) -0.005(4)
C20 0.057(6) 0.025(5) 0.031(5) -0.003(4) 0.008(4) 0.015(4)
C39 0.028(4) 0.031(5) 0.036(5) -0.007(4) 0.011(3) -0.008(3)
C26 0.040(5) 0.024(5) 0.037(5) -0.008(4) 0.009(4) -0.008(4)
C5 0.028(4) 0.021(4) 0.033(4) -0.013(3) 0.004(3) -0.002(3)
C6 0.027(4) 0.027(5) 0.043(5) -0.008(4) 0.007(4) 0.002(3)
C40 0.025(4) 0.032(5) 0.057(6) -0.013(4) 0.005(4) 0.004(4)
C38 0.027(4) 0.025(4) 0.028(4) -0.009(3) 0.012(3) -0.003(3)
C46 0.055(6) 0.023(5) 0.036(5) 0.001(4) 0.008(4) -0.021(4)
C52 0.046(5) 0.027(5) 0.036(5) 0.013(4) 0.013(4) 0.011(4)
C19 0.036(5) 0.041(6) 0.038(5) -0.001(4) 0.011(4) 0.016(4)
C37 0.037(4) 0.020(4) 0.030(4) 0.000(3) 0.020(3) -0.002(3)
C15 0.052(5) 0.028(5) 0.037(5) -0.001(4) 0.013(4) 0.001(4)
C51 0.036(5) 0.050(6) 0.022(4) 0.005(4) 0.003(3) 0.011(4)
C18 0.031(5) 0.048(6) 0.036(5) 0.003(4) 0.010(4) 0.001(4)
C13 0.056(6) 0.033(5) 0.030(5) -0.002(4) 0.006(4) 0.016(4)
C35 0.046(5) 0.029(5) 0.023(4) 0.003(3) 0.010(4) -0.002(4)
C33 0.036(5) 0.028(5) 0.032(4) 0.002(4) -0.001(4) 0.001(4)
C11 0.035(5) 0.036(5) 0.036(5) -0.009(4) -0.004(4) 0.011(4)
C8 0.027(4) 0.039(6) 0.068(7) -0.010(5) 0.015(4) -0.007(4)
C10 0.020(4) 0.039(5) 0.038(5) -0.010(4) -0.003(3) 0.003(3)
C14 0.068(6) 0.032(5) 0.028(5) 0.001(4) 0.014(4) 0.009(4)
C7 0.033(5) 0.034(5) 0.051(6) -0.004(4) 0.015(4) -0.006(4)
C45 0.036(5) 0.044(6) 0.033(5) 0.000(4) 0.009(4) -0.020(4)
C34 0.051(5) 0.027(5) 0.024(4) 0.008(3) 0.004(4) -0.003(4)
B1 0.038(5) 0.017(5) 0.033(5) 0.000(4) 0.006(4) -0.005(4)
C9 0.026(4) 0.039(6) 0.063(6) -0.011(5) -0.001(4) -0.002(4)
B2 0.046(6) 0.015(5) 0.032(5) 0.003(4) 0.012(4) -0.003(4)
Cl2 0.189(5) 0.087(3) 0.091(3) 0.021(2) 0.057(3) 0.056(3)
Cl3 0.185(5) 0.131(5) 0.141(5) 0.024(4) -0.019(4) -0.054(4)
Cl1 0.175(5) 0.129(5) 0.158(5) 0.066(4) 0.009(4) 0.067(4)
C53 0.187(19) 0.099(14) 0.061(9) 0.021(9) 0.011(10) 0.011(13)

loop_
_atom_type_symbol
_atom_type_description
_atom_type_scat_dispersion_real
_atom_type_scat_dispersion_imag
_atom_type_scat_source
C C 0.0033 0.0016 'International Tables Vol C Tables 4.2.6.8 and 6.1.1.4'
H H 0.0000 0.0000 'International Tables Vol C Tables 4.2.6.8 and 6.1.1.4'
B B 0.0013 0.0007 'International Tables Vol C Tables 4.2.6.8 and 6.1.1.4'
Br Br -0.2901 2.4595 'International Tables Vol C Tables 4.2.6.8 and 6.1.1.4'
Cl Cl 0.1484 0.1585 'International Tables Vol C Tables 4.2.6.8 and 6.1.1.4'
N N 0.0061 0.0033 'International Tables Vol C Tables 4.2.6.8 and 6.1.1.4'
O O 0.0106 0.0060 'International Tables Vol C Tables 4.2.6.8 and 6.1.1.4'
Pt Pt -1.7033 8.3905 'International Tables Vol C Tables 4.2.6.8 and 6.1.1.4'
W W -0.8490 6.8722 'International Tables Vol C Tables 4.2.6.8 and 6.1.1.4'

loop_
_exptl_crystal_face_index_h
_exptl_crystal_face_index_k
_exptl_crystal_face_index_l
_exptl_crystal_face_perp_dist
15 -7 -13 0.0541
-15 7 13 0.0541
12 10 14 0.0627
-12 -10 -14 0.0627
-6 18 -21 0.0082
6 -18 21 0.0082
15 7 -15 0.0428
-15 -7 15 0.0428

loop_
_geom_angle_atom_site_label_1
_geom_angle_atom_site_label_2
_geom_angle_atom_site_label_3
_geom_angle
_geom_angle_site_symmetry_1
_geom_angle_site_symmetry_3
_geom_angle_publ_flag
W2 Pt1 W1 166.061(14) . . ?
C27 Pt1 W2 44.9(2) . . ?
C27 Pt1 W1 144.2(2) . . ?
C27 Pt1 C28 90.4(3) . . ?
C27 Pt1 C2 124.5(3) . . ?
C28 Pt1 W2 45.53(19) . . ?
C28 Pt1 W1 123.83(19) . . ?
C28 Pt1 C2 101.7(3) . . ?
C1 Pt1 W2 145.6(2) . . ?
C1 Pt1 W1 44.7(2) . . ?
C1 Pt1 C27 126.6(3) . . ?
C1 Pt1 C28 124.1(3) . . ?
C1 Pt1 C2 90.1(3) . . ?
C2 Pt1 W2 122.74(19) . . ?
C2 Pt1 W1 45.4(2) . . ?
C27 W2 Pt1 47.5(2) . . ?
C27 W2 C28 103.4(3) . . ?
C27 W2 N11 104.3(3) . . ?
C27 W2 N9 87.0(3) . . ?
C27 W2 N7 165.6(3) . . ?
C27 W2 C29 89.8(3) . . ?
C28 W2 Pt1 55.9(2) . . ?
C28 W2 N11 92.6(3) . . ?
C28 W2 N9 168.9(3) . . ?
C28 W2 N7 89.6(3) . . ?
C28 W2 C29 88.9(3) . . ?
N11 W2 Pt1 104.65(16) . . ?
N11 W2 N9 80.8(2) . . ?
N11 W2 N7 80.8(2) . . ?
N9 W2 Pt1 134.40(16) . . ?
N9 W2 N7 80.5(2) . . ?
N7 W2 Pt1 144.92(16) . . ?
C29 W2 Pt1 88.4(2) . . ?
C29 W2 N11 165.1(3) . . ?
C29 W2 N9 95.2(3) . . ?
C29 W2 N7 84.3(3) . . ?
C1 W1 Pt1 47.0(2) . . ?
C1 W1 C3 88.3(3) . . ?
C1 W1 N5 87.0(3) . . ?
C1 W1 C2 103.8(3) . . ?
C1 W1 N3 103.5(3) . . ?
C1 W1 N1 164.5(3) . . ?
C3 W1 Pt1 88.7(2) . . ?
C3 W1 N5 93.7(3) . . ?
C3 W1 N3 167.3(3) . . ?
C3 W1 N1 86.9(3) . . ?
N5 W1 Pt1 133.89(16) . . ?
N5 W1 N1 78.7(2) . . ?
C2 W1 Pt1 56.8(2) . . ?
C2 W1 C3 88.4(3) . . ?
C2 W1 N5 169.1(3) . . ?
C2 W1 N3 93.3(3) . . ?
C2 W1 N1 90.8(3) . . ?
N3 W1 Pt1 102.84(16) . . ?
N3 W1 N5 82.3(2) . . ?
N3 W1 N1 80.4(2) . . ?
N1 W1 Pt1 147.38(17) . . ?
W2 C27 Pt1 87.6(3) . . ?
C30 C27 Pt1 116.7(5) . . ?
C30 C27 W2 155.4(5) . . ?
W2 C28 Pt1 78.6(2) . . ?
O3 C28 Pt1 112.7(5) . . ?
O3 C28 W2 168.6(6) . . ?
W1 C1 Pt1 88.2(3) . . ?
C4 C1 Pt1 119.4(5) . . ?
C4 C1 W1 152.3(5) . . ?
N12 N11 W2 121.8(5) . . ?
C50 N11 W2 131.2(5) . . ?
C50 N11 N12 106.4(6) . . ?
O2 C3 W1 178.0(7) . . ?
N10 N9 W2 121.9(4) . . ?
C47 N9 W2 131.7(5) . . ?
C47 N9 N10 106.4(6) . . ?
N6 N5 W1 123.2(5) . . ?
C24 N5 W1 129.9(5) . . ?
C24 N5 N6 106.7(6) . . ?
W1 C2 Pt1 77.8(3) . . ?
O1 C2 Pt1 114.4(6) . . ?
O1 C2 W1 167.7(7) . . ?
N8 N7 W2 122.1(5) . . ?
C44 N7 W2 131.5(6) . . ?
C44 N7 N8 106.3(7) . . ?
N4 N3 W1 123.0(5) . . ?
C21 N3 W1 131.7(5) . . ?
C21 N3 N4 105.2(6) . . ?
N2 N1 W1 121.5(4) . . ?
C18 N1 W1 132.9(6) . . ?
C18 N1 N2 105.6(7) . . ?
N11 N12 B2 120.7(6) . . ?
C52 N12 N11 109.0(7) . . ?
C52 N12 B2 129.9(7) . . ?
C43 C30 C27 119.9(6) . . ?
C43 C30 C31 119.7(6) . . ?
C31 C30 C27 120.4(6) . . ?
O4 C29 W2 178.8(7) . . ?
N9 N10 B2 120.6(6) . . ?
C49 N10 N9 109.2(6) . . ?
C49 N10 B2 130.2(7) . . ?
N7 N8 B2 120.7(6) . . ?
C46 N8 N7 108.0(7) . . ?
C46 N8 B2 131.1(7) . . ?
N1 N2 B1 120.2(6) . . ?
C20 N2 N1 108.6(7) . . ?
C20 N2 B1 131.1(7) . . ?
N3 N4 B1 119.9(6) . . ?
C23 N4 N3 109.7(6) . . ?
C23 N4 B1 130.2(7) . . ?
C30 C43 C42 121.1(6) . . ?
C30 C43 C38 120.6(7) . . ?
C42 C43 C38 118.3(7) . . ?
C30 C31 C36 120.3(7) . . ?
C32 C31 C30 121.7(7) . . ?
C32 C31 C36 117.9(7) . . ?
C17 C16 H16 119.0 . . ?
C15 C16 H16 119.0 . . ?
C15 C16 C17 122.1(8) . . ?
C17 C4 C1 121.7(7) . . ?
C17 C4 C5 120.0(7) . . ?
C5 C4 C1 118.3(7) . . ?
C43 C42 H42 119.4 . . ?
C41 C42 C43 121.3(7) . . ?
C41 C42 H42 119.4 . . ?
N5 N6 B1 119.5(6) . . ?
C26 N6 N5 108.6(6) . . ?
C26 N6 B1 131.4(7) . . ?
N9 C47 H47 125.0 . . ?
N9 C47 C48 109.9(8) . . ?
C48 C47 H47 125.0 . . ?
C31 C32 H32 118.8 . . ?
C33 C32 C31 122.3(7) . . ?
C33 C32 H32 118.8 . . ?
N5 C24 H24 125.4 . . ?
N5 C24 C25 109.1(7) . . ?
C25 C24 H24 125.4 . . ?
N11 C50 H50 125.0 . . ?
N11 C50 C51 110.1(7) . . ?
C51 C50 H50 125.0 . . ?
N3 C21 H21 124.5 . . ?
N3 C21 C22 111.0(7) . . ?
C22 C21 H21 124.5 . . ?
C16 C17 C12 117.3(7) . . ?
C4 C17 C16 122.3(7) . . ?
C4 C17 C12 120.3(7) . . ?
C47 C48 H48 127.3 . . ?
C49 C48 C47 105.4(7) . . ?
C49 C48 H48 127.3 . . ?
C37 C36 C31 117.1(7) . . ?
C37 C36 C35 124.5(7) . . ?
C35 C36 C31 118.4(7) . . ?
N4 C23 H23 125.5 . . ?
N4 C23 C22 109.1(8) . . ?
C22 C23 H23 125.5 . . ?
N10 C49 C48 109.1(7) . . ?
N10 C49 H49 125.4 . . ?
C48 C49 H49 125.4 . . ?
C24 C25 H25 127.2 . . ?
C26 C25 C24 105.6(7) . . ?
C26 C25 H25 127.2 . . ?
C13 C12 C17 117.7(8) . . ?
C11 C12 C17 118.1(8) . . ?
C11 C12 C13 124.2(8) . . ?
C42 C41 H41 119.9 . . ?
C42 C41 C40 120.2(8) . . ?
C40 C41 H41 119.9 . . ?
N7 C44 H44 124.5 . . ?
N7 C44 C45 111.0(8) . . ?
C45 C44 H44 124.5 . . ?
C21 C22 H22 127.5 . . ?
C23 C22 C21 105.0(7) . . ?
C23 C22 H22 127.5 . . ?
N2 C20 H20 125.5 . . ?
N2 C20 C19 109.0(8) . . ?
C19 C20 H20 125.5 . . ?
C40 C39 H39 119.3 . . ?
C40 C39 C38 121.3(7) . . ?
C38 C39 H39 119.3 . . ?
N6 C26 C25 110.0(7) . . ?
N6 C26 H26 125.0 . . ?
C25 C26 H26 125.0 . . ?
C4 C5 C6 121.2(7) . . ?
C4 C5 C10 119.8(8) . . ?
C6 C5 C10 118.9(7) . . ?
C5 C6 H6 119.5 . . ?
C7 C6 C5 120.9(8) . . ?
C7 C6 H6 119.5 . . ?
C41 C40 H40 119.3 . . ?
C39 C40 C41 121.3(8) . . ?
C39 C40 H40 119.3 . . ?
C39 C38 C43 117.6(7) . . ?
C37 C38 C43 117.8(7) . . ?
C37 C38 C39 124.6(7) . . ?
N8 C46 H46 124.7 . . ?
C45 C46 N8 110.6(8) . . ?
C45 C46 H46 124.7 . . ?
N12 C52 H52 125.5 . . ?
N12 C52 C51 109.1(8) . . ?
C51 C52 H52 125.5 . . ?
C20 C19 H19 126.8 . . ?
C20 C19 C18 106.5(7) . . ?
C18 C19 H19 126.8 . . ?
C36 C37 Br2 117.3(6) . . ?
C38 C37 Br2 118.3(6) . . ?
C38 C37 C36 124.4(7) . . ?
C16 C15 H15 119.7 . . ?
C16 C15 C14 120.5(9) . . ?
C14 C15 H15 119.7 . . ?
C50 C51 H51 127.3 . . ?
C52 C51 C50 105.4(7) . . ?
C52 C51 H51 127.3 . . ?
N1 C18 C19 110.4(8) . . ?
N1 C18 H18 124.8 . . ?
C19 C18 H18 124.8 . . ?
C12 C13 H13 118.6 . . ?
C14 C13 C12 122.8(8) . . ?
C14 C13 H13 118.6 . . ?
C36 C35 H35 119.2 . . ?
C34 C35 C36 121.6(8) . . ?
C34 C35 H35 119.2 . . ?
C32 C33 H33 120.5 . . ?
C32 C33 C34 119.0(8) . . ?
C34 C33 H33 120.5 . . ?
C12 C11 Br1 118.4(7) . . ?
C12 C11 C10 123.4(7) . . ?
C10 C11 Br1 118.2(6) . . ?
C7 C8 H8 119.5 . . ?
C9 C8 H8 119.5 . . ?
C9 C8 C7 120.9(8) . . ?
C11 C10 C5 118.1(7) . . ?
C11 C10 C9 124.2(8) . . ?
C9 C10 C5 117.7(8) . . ?
C15 C14 H14 120.3 . . ?
C13 C14 C15 119.4(8) . . ?
C13 C14 H14 120.3 . . ?
C6 C7 C8 119.6(9) . . ?
C6 C7 H7 120.2 . . ?
C8 C7 H7 120.2 . . ?
C44 C45 H45 128.0 . . ?
C46 C45 C44 104.1(7) . . ?
C46 C45 H45 128.0 . . ?
C35 C34 C33 120.7(8) . . ?
C35 C34 H34 119.6 . . ?
C33 C34 H34 119.6 . . ?
N2 B1 N4 107.1(6) . . ?
N2 B1 N6 107.9(7) . . ?
N2 B1 H1 107(4) . . ?
N4 B1 H1 113(4) . . ?
N6 B1 N4 109.5(7) . . ?
N6 B1 H1 111(4) . . ?
C8 C9 C10 121.9(8) . . ?
C8 C9 H9 119.0 . . ?
C10 C9 H9 119.0 . . ?
N12 B2 H2 111(4) . . ?
N10 B2 N12 106.8(6) . . ?
N10 B2 H2 111(4) . . ?
N8 B2 N12 107.6(7) . . ?
N8 B2 N10 109.1(7) . . ?
N8 B2 H2 112(4) . . ?
Cl2 C53 H53 107.1 . . ?
Cl3 C53 Cl2 109.1(11) . . ?
Cl3 C53 H53 107.1 . . ?
Cl1 C53 Cl2 112.9(10) . . ?
Cl1 C53 Cl3 113.1(11) . . ?
Cl1 C53 H53 107.1 . . ?

loop_
_geom_bond_atom_site_label_1
_geom_bond_atom_site_label_2
_geom_bond_distance
_geom_bond_site_symmetry_2
_geom_bond_publ_flag
Pt1 W2 2.7259(4) . ?
Pt1 W1 2.7386(4) . ?
Pt1 C27 2.012(7) . ?
Pt1 C28 2.301(7) . ?
Pt1 C1 2.005(7) . ?
Pt1 C2 2.344(8) . ?
W2 C27 1.925(7) . ?
W2 C28 1.984(7) . ?
W2 N11 2.212(6) . ?
W2 N9 2.220(6) . ?
W2 N7 2.246(6) . ?
W2 C29 2.011(8) . ?
W1 C1 1.928(8) . ?
W1 C3 1.999(8) . ?
W1 N5 2.210(6) . ?
W1 C2 1.994(8) . ?
W1 N3 2.200(6) . ?
W1 N1 2.256(6) . ?
Br2 C37 1.919(7) . ?
Br1 C11 1.916(8) . ?
C27 C30 1.450(10) . ?
O1 C2 1.179(9) . ?
O3 C28 1.177(9) . ?
O2 C3 1.141(9) . ?
C1 C4 1.459(10) . ?
N11 N12 1.370(8) . ?
N11 C50 1.337(10) . ?
O4 C29 1.153(9) . ?
N9 N10 1.368(8) . ?
N9 C47 1.340(9) . ?
N5 N6 1.382(9) . ?
N5 C24 1.342(10) . ?
N7 N8 1.354(9) . ?
N7 C44 1.341(10) . ?
N3 N4 1.379(9) . ?
N3 C21 1.335(10) . ?
N1 N2 1.386(9) . ?
N1 C18 1.337(10) . ?
N12 C52 1.333(10) . ?
N12 B2 1.555(12) . ?
C30 C43 1.414(10) . ?
C30 C31 1.421(10) . ?
N10 C49 1.325(9) . ?
N10 B2 1.552(11) . ?
N8 C46 1.353(10) . ?
N8 B2 1.513(12) . ?
N2 C20 1.338(10) . ?
N2 B1 1.523(11) . ?
N4 C23 1.339(10) . ?
N4 B1 1.557(11) . ?
C43 C42 1.431(10) . ?
C43 C38 1.437(10) . ?
C31 C32 1.410(10) . ?
C31 C36 1.443(10) . ?
C16 H16 0.9300 . ?
C16 C17 1.434(11) . ?
C16 C15 1.349(11) . ?
C4 C17 1.399(11) . ?
C4 C5 1.420(10) . ?
C42 H42 0.9300 . ?
C42 C41 1.362(11) . ?
N6 C26 1.339(10) . ?
N6 B1 1.533(11) . ?
C47 H47 0.9300 . ?
C47 C48 1.374(11) . ?
C32 H32 0.9300 . ?
C32 C33 1.376(11) . ?
C24 H24 0.9300 . ?
C24 C25 1.408(11) . ?
C50 H50 0.9300 . ?
C50 C51 1.380(11) . ?
C21 H21 0.9300 . ?
C21 C22 1.391(12) . ?
C17 C12 1.444(10) . ?
C48 H48 0.9300 . ?
C48 C49 1.368(12) . ?
C36 C37 1.405(11) . ?
C36 C35 1.412(11) . ?
C23 H23 0.9300 . ?
C23 C22 1.357(12) . ?
C49 H49 0.9300 . ?
C25 H25 0.9300 . ?
C25 C26 1.347(12) . ?
C12 C13 1.435(12) . ?
C12 C11 1.388(12) . ?
C41 H41 0.9300 . ?
C41 C40 1.393(12) . ?
C44 H44 0.9300 . ?
C44 C45 1.383(12) . ?
C22 H22 0.9300 . ?
C20 H20 0.9300 . ?
C20 C19 1.347(12) . ?
C39 H39 0.9300 . ?
C39 C40 1.353(12) . ?
C39 C38 1.433(11) . ?
C26 H26 0.9300 . ?
C5 C6 1.435(12) . ?
C5 C10 1.441(11) . ?
C6 H6 0.9300 . ?
C6 C7 1.365(11) . ?
C40 H40 0.9300 . ?
C38 C37 1.382(11) . ?
C46 H46 0.9300 . ?
C46 C45 1.344(13) . ?
C52 H52 0.9300 . ?
C52 C51 1.365(12) . ?
C19 H19 0.9300 . ?
C19 C18 1.365(12) . ?
C15 H15 0.9300 . ?
C15 C14 1.428(13) . ?
C51 H51 0.9300 . ?
C18 H18 0.9300 . ?
C13 H13 0.9300 . ?
C13 C14 1.339(13) . ?
C35 H35 0.9300 . ?
C35 C34 1.363(12) . ?
C33 H33 0.9300 . ?
C33 C34 1.412(11) . ?
C11 C10 1.390(13) . ?
C8 H8 0.9300 . ?
C8 C7 1.426(13) . ?
C8 C9 1.351(13) . ?
C10 C9 1.419(12) . ?
C14 H14 0.9300 . ?
C7 H7 0.9300 . ?
C45 H45 0.9300 . ?
C34 H34 0.9300 . ?
B1 H1 1.16(9) . ?
C9 H9 0.9300 . ?
B2 H2 0.96(7) . ?
Cl2 C53 1.720(15) . ?
Cl3 C53 1.72(2) . ?
Cl1 C53 1.702(19) . ?
C53 H53 0.9800 . ?

loop_
_geom_torsion_atom_site_label_1
_geom_torsion_atom_site_label_2
_geom_torsion_atom_site_label_3
_geom_torsion_atom_site_label_4
_geom_torsion
_geom_torsion_site_symmetry_1
_geom_torsion_site_symmetry_2
_geom_torsion_site_symmetry_3
_geom_torsion_site_symmetry_4
_geom_torsion_publ_flag
Pt1 C27 C30 C43 -98.4(7) . . . . ?
Pt1 C27 C30 C31 81.4(7) . . . . ?
Pt1 C1 C4 C17 77.4(8) . . . . ?
Pt1 C1 C4 C5 -101.8(7) . . . . ?
W2 C27 C30 C43 90.7(14) . . . . ?
W2 C27 C30 C31 -89.5(14) . . . . ?
W2 N11 N12 C52 170.2(5) . . . . ?
W2 N11 N12 B2 -3.6(8) . . . . ?
W2 N11 C50 C51 -168.9(5) . . . . ?
W2 N9 N10 C49 177.8(5) . . . . ?
W2 N9 N10 B2 -3.2(9) . . . . ?
W2 N9 C47 C48 -176.4(5) . . . . ?
W2 N7 N8 C46 -177.6(5) . . . . ?
W2 N7 N8 B2 -0.9(9) . . . . ?
W2 N7 C44 C45 177.7(5) . . . . ?
W1 C1 C4 C17 -99.2(13) . . . . ?
W1 C1 C4 C5 81.6(13) . . . . ?
W1 N5 N6 C26 -175.2(5) . . . . ?
W1 N5 N6 B1 -1.8(9) . . . . ?
W1 N5 C24 C25 174.6(5) . . . . ?
W1 N3 N4 C23 176.2(5) . . . . ?
W1 N3 N4 B1 1.4(9) . . . . ?
W1 N3 C21 C22 -176.4(6) . . . . ?
W1 N1 N2 C20 -178.2(5) . . . . ?
W1 N1 N2 B1 3.6(9) . . . . ?
W1 N1 C18 C19 178.2(6) . . . . ?
Br1 C11 C10 C5 177.6(6) . . . . ?
Br1 C11 C10 C9 -4.5(12) . . . . ?
C27 C30 C43 C42 0.9(11) . . . . ?
C27 C30 C43 C38 -179.9(7) . . . . ?
C27 C30 C31 C32 -2.8(11) . . . . ?
C27 C30 C31 C36 -179.6(6) . . . . ?
C1 C4 C17 C16 -5.1(11) . . . . ?
C1 C4 C17 C12 177.3(7) . . . . ?
C1 C4 C5 C6 5.0(10) . . . . ?
C1 C4 C5 C10 -178.0(7) . . . . ?
N11 N12 C52 C51 1.0(9) . . . . ?
N11 N12 B2 N10 -56.1(9) . . . . ?
N11 N12 B2 N8 60.9(8) . . . . ?
N11 C50 C51 C52 -1.7(9) . . . . ?
N9 N10 C49 C48 -1.6(9) . . . . ?
N9 N10 B2 N12 60.0(9) . . . . ?
N9 N10 B2 N8 -56.0(9) . . . . ?
N9 C47 C48 C49 -1.1(9) . . . . ?
N5 N6 C26 C25 -0.1(9) . . . . ?
N5 N6 B1 N2 -58.6(9) . . . . ?
N5 N6 B1 N4 57.7(9) . . . . ?
N5 C24 C25 C26 0.7(9) . . . . ?
N7 N8 C46 C45 -0.6(9) . . . . ?
N7 N8 B2 N12 -57.5(9) . . . . ?
N7 N8 B2 N10 58.0(9) . . . . ?
N7 C44 C45 C46 -0.4(9) . . . . ?
N3 N4 C23 C22 1.2(9) . . . . ?
N3 N4 B1 N2 58.9(9) . . . . ?
N3 N4 B1 N6 -57.9(9) . . . . ?
N3 C21 C22 C23 0.3(10) . . . . ?
N1 N2 C20 C19 -0.3(9) . . . . ?
N1 N2 B1 N4 -60.9(9) . . . . ?
N1 N2 B1 N6 56.8(9) . . . . ?
N12 N11 C50 C51 2.2(8) . . . . ?
N12 C52 C51 C50 0.4(9) . . . . ?
C30 C43 C42 C41 176.8(7) . . . . ?
C30 C43 C38 C39 -177.5(7) . . . . ?
C30 C43 C38 C37 1.1(11) . . . . ?
C30 C31 C32 C33 -175.8(7) . . . . ?
C30 C31 C36 C37 -2.0(10) . . . . ?
C30 C31 C36 C35 176.9(7) . . . . ?
N10 N9 C47 C48 0.2(9) . . . . ?
N8 N7 C44 C45 0.0(9) . . . . ?
N8 C46 C45 C44 0.6(10) . . . . ?
N2 N1 C18 C19 0.3(9) . . . . ?
N2 C20 C19 C18 0.4(10) . . . . ?
N4 N3 C21 C22 0.4(9) . . . . ?
N4 C23 C22 C21 -0.9(10) . . . . ?
C43 C30 C31 C32 177.1(7) . . . . ?
C43 C30 C31 C36 0.2(11) . . . . ?
C43 C42 C41 C40 1.5(12) . . . . ?
C43 C38 C37 Br2 178.2(5) . . . . ?
C43 C38 C37 C36 -3.2(11) . . . . ?
C31 C30 C43 C42 -178.9(7) . . . . ?
C31 C30 C43 C38 0.3(10) . . . . ?
C31 C32 C33 C34 -1.4(12) . . . . ?
C31 C36 C37 Br2 -177.7(5) . . . . ?
C31 C36 C37 C38 3.6(11) . . . . ?
C31 C36 C35 C34 -0.8(12) . . . . ?
C16 C17 C12 C13 3.3(10) . . . . ?
C16 C17 C12 C11 -177.5(7) . . . . ?
C16 C15 C14 C13 2.4(13) . . . . ?
C4 C17 C12 C13 -178.9(7) . . . . ?
C4 C17 C12 C11 0.3(11) . . . . ?
C4 C5 C6 C7 176.1(8) . . . . ?
C4 C5 C10 C11 1.2(11) . . . . ?
C4 C5 C10 C9 -176.8(7) . . . . ?
C42 C43 C38 C39 1.8(10) . . . . ?
C42 C43 C38 C37 -179.7(7) . . . . ?
C42 C41 C40 C39 0.3(13) . . . . ?
N6 N5 C24 C25 -0.7(8) . . . . ?
C47 N9 N10 C49 0.9(8) . . . . ?
C47 N9 N10 B2 179.8(7) . . . . ?
C47 C48 C49 N10 1.6(9) . . . . ?
C32 C31 C36 C37 -179.0(7) . . . . ?
C32 C31 C36 C35 -0.1(10) . . . . ?
C32 C33 C34 C35 0.4(13) . . . . ?
C24 N5 N6 C26 0.5(8) . . . . ?
C24 N5 N6 B1 174.0(6) . . . . ?
C24 C25 C26 N6 -0.3(9) . . . . ?
C50 N11 N12 C52 -2.0(8) . . . . ?
C50 N11 N12 B2 -175.8(6) . . . . ?
C21 N3 N4 C23 -1.0(8) . . . . ?
C21 N3 N4 B1 -175.7(7) . . . . ?
C17 C16 C15 C14 -3.4(12) . . . . ?
C17 C4 C5 C6 -174.3(7) . . . . ?
C17 C4 C5 C10 2.7(11) . . . . ?
C17 C12 C13 C14 -4.3(12) . . . . ?
C17 C12 C11 Br1 -178.4(5) . . . . ?
C17 C12 C11 C10 3.9(12) . . . . ?
C36 C31 C32 C33 1.2(11) . . . . ?
C36 C35 C34 C33 0.7(13) . . . . ?
C23 N4 B1 N2 -114.6(9) . . . . ?
C23 N4 B1 N6 128.6(8) . . . . ?
C49 N10 B2 N12 -121.3(8) . . . . ?
C49 N10 B2 N8 122.7(8) . . . . ?
C12 C13 C14 C15 1.5(13) . . . . ?
C12 C11 C10 C5 -4.7(13) . . . . ?
C12 C11 C10 C9 173.2(8) . . . . ?
C44 N7 N8 C46 0.4(8) . . . . ?
C44 N7 N8 B2 177.0(7) . . . . ?
C20 N2 B1 N4 121.4(9) . . . . ?
C20 N2 B1 N6 -120.9(9) . . . . ?
C20 C19 C18 N1 -0.4(10) . . . . ?
C39 C38 C37 Br2 -3.4(11) . . . . ?
C39 C38 C37 C36 175.3(7) . . . . ?
C26 N6 B1 N2 113.2(9) . . . . ?
C26 N6 B1 N4 -130.6(8) . . . . ?
C5 C4 C17 C16 174.2(7) . . . . ?
C5 C4 C17 C12 -3.5(10) . . . . ?
C5 C6 C7 C8 0.0(13) . . . . ?
C5 C10 C9 C8 1.4(13) . . . . ?
C6 C5 C10 C11 178.3(7) . . . . ?
C6 C5 C10 C9 0.3(11) . . . . ?
C40 C39 C38 C43 -0.2(11) . . . . ?
C40 C39 C38 C37 -178.6(8) . . . . ?
C38 C43 C42 C41 -2.5(11) . . . . ?
C38 C39 C40 C41 -0.9(13) . . . . ?
C46 N8 B2 N12 118.2(9) . . . . ?
C46 N8 B2 N10 -126.3(8) . . . . ?
C52 N12 B2 N10 131.5(8) . . . . ?
C52 N12 B2 N8 -111.5(9) . . . . ?
C37 C36 C35 C34 178.0(8) . . . . ?
C15 C16 C17 C4 -177.3(7) . . . . ?
C15 C16 C17 C12 0.4(11) . . . . ?
C18 N1 N2 C20 0.0(8) . . . . ?
C18 N1 N2 B1 -178.2(7) . . . . ?
C13 C12 C11 Br1 0.8(11) . . . . ?
C13 C12 C11 C10 -176.9(8) . . . . ?
C35 C36 C37 Br2 3.5(10) . . . . ?
C35 C36 C37 C38 -175.2(8) . . . . ?
C11 C12 C13 C14 176.5(8) . . . . ?
C11 C10 C9 C8 -176.5(9) . . . . ?
C10 C5 C6 C7 -1.0(12) . . . . ?
C7 C8 C9 C10 -2.4(14) . . . . ?
B1 N2 C20 C19 177.6(8) . . . . ?
B1 N4 C23 C22 175.3(8) . . . . ?
B1 N6 C26 C25 -172.5(8) . . . . ?
C9 C8 C7 C6 1.7(14) . . . . ?
B2 N12 C52 C51 174.1(7) . . . . ?
B2 N10 C49 C48 179.6(8) . . . . ?
B2 N8 C46 C45 -176.8(8) . . . . ?

loop_
_exptl_oxdiff_crystal_face_indexfrac_h
_exptl_oxdiff_crystal_face_indexfrac_k
_exptl_oxdiff_crystal_face_indexfrac_l
_exptl_oxdiff_crystal_face_x
_exptl_oxdiff_crystal_face_y
_exptl_oxdiff_crystal_face_z
15.0236 -6.5872 -12.6408 -0.0713 -0.2886 0.9548
-15.0236 6.5872 12.6408 0.0713 0.2886 -0.9548
11.7844 9.7755 13.8410 0.1500 0.6354 0.7575
-11.7844 -9.7755 -13.8410 -0.1500 -0.6354 -0.7575
-5.9160 17.7408 -20.8176 0.7671 -0.4678 -0.4391
5.9160 -17.7408 20.8176 -0.7671 0.4678 0.4391
14.6835 6.5024 -15.3000 0.3587 -0.2218 0.9067
-14.6835 -6.5024 15.3000 -0.3587 0.2218 -0.9067
